data_4302133
loop_
_publ_author_name
'Hengbo Cui'
'James Brooks'
'David Graf'
'Yoshinori Okano'
'Haoling Sun'
'Hayao Kobayashi'

_publ_contact_author_address
; Dept. of Physics/NHMFL 
 1800 East Paul Dirac Drive 
 Florida State University 
 Tallahassee Florida 32310  USA 
;
_publ_contact_author_email brooks@magnet.fsu.edu
_publ_contact_author_fax 1-850-644-5038
_publ_contact_author_name 'James Brooks'
_publ_contact_author_phone 1-850-644-2836
_publ_section_title
;
Electrical Properties of New Organic Conductor (BEST)2InBr4[BEST =
Bis(ethylenediseleno)tetrathiafulvalene] up to 10.8 GPa and
Antiferromagnetic Transition of (BEST)2FeBr4
;
_journal_name_full 'Inorganic Chemistry'
_journal_page_first 4268
_journal_page_last 4270
_journal_paper_doi 10.1021/ic900220g
_journal_volume 48
_journal_year 2009
_chemical_formula_moiety 'C20 H16 Br4 In S8 Se8 '
_chemical_formula_sum 'C20 H16 Br4 In S8 Se8'
_chemical_formula_weight 1578.94
_space_group_IT_number 2
_symmetry_cell_setting triclinic
_symmetry_Int_Tables_number 2
_symmetry_space_group_name_Hall '-P 1'
_symmetry_space_group_name_H-M 'P -1'
_audit_creation_date 2004-04-27
_audit_creation_method 'by CrystalStructure v3.5.1'
_cell_angle_alpha 90.154(3)
_cell_angle_beta 90.453(3)
_cell_angle_gamma 95.206(3)
_cell_formula_units_Z 2
_cell_length_a 6.7255(10)
_cell_length_b 8.3619(13)
_cell_length_c 33.554(5)
_cell_measurement_reflns_used 6517
_cell_measurement_temperature 293.1
_cell_measurement_theta_max 27.5
_cell_measurement_theta_min 3.0
_cell_volume 1879.2(5)
_computing_cell_refinement CrystalClear
_computing_data_collection CrystalClear
_computing_data_reduction CrystalStructure
_computing_publication_material 'CrystalStructure Ver. 3.5.1'
_computing_structure_refinement CRYSTALS
_computing_structure_solution SIR97
_diffrn_detector_area_resol_mean 7.31
_diffrn_measured_fraction_theta_full 0.9276
_diffrn_measured_fraction_theta_max 0.9276
_diffrn_measurement_device_type 'Rigaku Mercury'
_diffrn_measurement_method \w
_diffrn_radiation_type 'Mo K\a'
_diffrn_radiation_wavelength 0.7107
_diffrn_reflns_av_R_equivalents 0.049
_diffrn_reflns_limit_h_max 8
_diffrn_reflns_limit_h_min -8
_diffrn_reflns_limit_k_max 10
_diffrn_reflns_limit_k_min -9
_diffrn_reflns_limit_l_max 43
_diffrn_reflns_limit_l_min -36
_diffrn_reflns_number 35288
_diffrn_reflns_theta_full 27.51
_diffrn_reflns_theta_max 27.51
_exptl_absorpt_coefficient_mu 13.105
_exptl_absorpt_correction_T_max 0.675
_exptl_absorpt_correction_T_min 0.486
_exptl_absorpt_correction_type multi-scan
_exptl_absorpt_process_details 'Jacobson, R. (1998) Private communication'
_exptl_crystal_colour black
_exptl_crystal_density_diffrn 2.790
_exptl_crystal_density_method 'not measured'
_exptl_crystal_description plate
_exptl_crystal_F_000 1450.00
_exptl_crystal_size_max 0.10
_exptl_crystal_size_mid 0.10
_exptl_crystal_size_min 0.03
_refine_diff_density_max 1.24
_refine_diff_density_min -0.88
_refine_ls_extinction_method none
_refine_ls_goodness_of_fit_ref 1.383
_refine_ls_hydrogen_treatment refall
_refine_ls_number_parameters 386
_refine_ls_number_reflns 3329
_refine_ls_R_factor_gt 0.0410
_refine_ls_shift/su_max 0.0050
_refine_ls_structure_factor_coef F
_refine_ls_weighting_details 'w = 1/\s^2^(Fo)'
_refine_ls_weighting_scheme sigma
_refine_ls_wR_factor_ref 0.0330
_reflns_number_gt 3329
_reflns_number_total 8035
_reflns_threshold_expression F^2^>2.0\s(F^2^)
_cod_data_source_file ic900220g_si_001.cif
_cod_data_source_block '__(BEST)2InBr4'
_cod_original_sg_symbol_H-M 'P -1       '
_cod_original_formula_sum 'C20 H16 Br4 In S8 Se8 '
_cod_database_code 4302133

loop_
_symmetry_equiv_pos_as_xyz
x,y,z
-x,-y,-z

loop_
_atom_site_label
_atom_site_type_symbol
_atom_site_fract_x
_atom_site_fract_y
_atom_site_fract_z
_atom_site_U_iso_or_equiv
_atom_site_adp_type
_atom_site_occupancy
_atom_site_symmetry_multiplicity
_atom_site_calc_flag
_atom_site_refinement_flags
_atom_site_disorder_assembly
_atom_site_disorder_group
In(1) In -0.3482(1) -0.57346(11) 0.74017(3) 0.0427(3) Uani 1.00 1 d . . .
Br(1) Br -0.2762(2) -0.8095(2) 0.78142(4) 0.0635(5) Uani 1.00 1 d . . .
Br(2) Br -0.2299(3) -0.3168(2) 0.77501(6) 0.0814(6) Uani 1.00 1 d . . .
Br(3) Br -0.1951(2) -0.5944(2) 0.67394(5) 0.0730(6) Uani 1.00 1 d . . .
Br(4) Br -0.7151(2) -0.5722(2) 0.73148(5) 0.0729(6) Uani 1.00 1 d . . .
Se(1) Se 0.0495(2) -0.5250(2) 1.12845(4) 0.0441(4) Uani 1.00 1 d . . .
Se(2) Se -0.4406(2) -0.5470(2) 1.09568(4) 0.0416(4) Uani 1.00 1 d . . .
Se(3) Se 0.4460(2) 0.0454(2) 0.89493(4) 0.0424(4) Uani 1.00 1 d . . .
Se(4) Se -0.0521(2) 0.0226(2) 0.86379(4) 0.0464(5) Uani 1.00 1 d . . .
Se(5) Se -0.5044(2) -1.0427(3) 0.68167(5) 0.0900(7) Uani 1.00 1 d . . .
Se(6) Se -1.0169(2) -1.0987(2) 0.64749(4) 0.0611(5) Uani 1.00 1 d . . .
Se(7) Se -0.1057(2) -0.5501(2) 0.44793(5) 0.0674(5) Uani 1.00 1 d . . .
Se(8) Se -0.6216(2) -0.5866(2) 0.40921(4) 0.0540(5) Uani 1.00 1 d . . .
S(1) S 0.1424(4) -0.3245(4) 1.05118(9) 0.0355(10) Uani 1.00 1 d . . .
S(2) S -0.2758(4) -0.3441(4) 1.02359(9) 0.0359(10) Uani 1.00 1 d . . .
S(3) S 0.2786(4) -0.1283(4) 0.97149(9) 0.0346(10) Uani 1.00 1 d . . .
S(4) S -0.1389(4) -0.1536(4) 0.94379(9) 0.0335(10) Uani 1.00 1 d . . .
S(5) S -0.4259(5) -0.9172(4) 0.59714(9) 0.0453(11) Uani 1.00 1 d . . .
S(6) S -0.8419(5) -0.9590(4) 0.56905(10) 0.0413(10) Uani 1.00 1 d . . .
S(7) S -0.2864(5) -0.7629(4) 0.51407(10) 0.0405(10) Uani 1.00 1 d . . .
S(8) S -0.6984(4) -0.7917(4) 0.48426(9) 0.0387(10) Uani 1.00 1 d . . .
C(1) C -0.161(2) -0.461(2) 1.1625(4) 0.069(6) Uani 1.00 1 d . . .
C(2) C -0.363(2) -0.455(2) 1.1481(4) 0.076(6) Uani 1.00 1 d . . .
C(3) C -0.037(2) -0.4359(12) 1.0803(3) 0.030(4) Uani 1.00 1 d . . .
C(4) C -0.224(2) -0.4436(13) 1.0673(3) 0.027(4) Uani 1.00 1 d . . .
C(5) C -0.025(2) -0.2796(13) 1.0147(3) 0.034(4) Uani 1.00 1 d . . .
C(6) C 0.030(2) -0.1957(13) 0.9804(3) 0.030(4) Uani 1.00 1 d . . .
C(7) C 0.229(2) -0.0451(13) 0.9259(3) 0.030(4) Uani 1.00 1 d . . .
C(8) C 0.040(2) -0.0568(13) 0.9130(3) 0.031(4) Uani 1.00 1 d . . .
C(9) C 0.353(2) -0.068(2) 0.8472(4) 0.050(5) Uani 1.00 1 d . . .
C(10) C 0.170(2) -0.014(2) 0.8278(3) 0.044(4) Uani 1.00 1 d . . .
C(11) C -0.736(2) -1.069(2) 0.7141(4) 0.069(6) Uani 1.00 1 d . . .
C(12) C -0.920(2) -1.005(2) 0.6975(4) 0.078(6) Uani 1.00 1 d . . .
C(13) C -0.608(2) -0.991(2) 0.6315(4) 0.040(4) Uani 1.00 1 d . . .
C(14) C -0.795(2) -1.014(1) 0.6178(4) 0.035(4) Uani 1.00 1 d . . .
C(15) C -0.597(2) -0.8917(13) 0.5579(3) 0.030(4) Uani 1.00 1 d . . .
C(16) C -0.536(2) -0.8267(13) 0.5233(4) 0.033(4) Uani 1.00 1 d . . .
C(17) C -0.335(2) -0.6609(13) 0.4705(4) 0.035(4) Uani 1.00 1 d . . .
C(18) C -0.522(2) -0.675(1) 0.4569(3) 0.038(4) Uani 1.00 1 d . . .
C(19) C -0.208(3) -0.492(3) 0.3975(6) 0.115(9) Uani 1.00 1 d . . .
C(20) C -0.378(2) -0.553(3) 0.3795(4) 0.099(7) Uani 1.00 1 d . . .
H(1) H -0.168(2) -0.534(2) 1.1842(4) 0.082(6) Uiso 1.00 1 c . . .
H(2) H -0.117(2) -0.356(2) 1.1719(4) 0.082(6) Uiso 1.00 1 c . . .
H(3) H -0.387(2) -0.345(2) 1.1471(4) 0.094(6) Uiso 1.00 1 c . . .
H(4) H -0.449(2) -0.509(2) 1.1670(4) 0.094(6) Uiso 1.00 1 c . . .
H(5) H 0.458(2) -0.057(2) 0.8284(4) 0.060(5) Uiso 1.00 1 c . . .
H(6) H 0.325(2) -0.178(2) 0.8540(4) 0.060(5) Uiso 1.00 1 c . . .
H(7) H 0.121(2) -0.094(2) 0.8089(3) 0.053(4) Uiso 1.00 1 c . . .
H(8) H 0.207(2) 0.083(2) 0.8144(3) 0.053(4) Uiso 1.00 1 c . . .
H(9) H -0.768(2) -1.181(2) 0.7178(4) 0.083(6) Uiso 1.00 1 c . . .
H(10) H -0.704(2) -1.020(2) 0.7392(4) 0.083(6) Uiso 1.00 1 c . . .
H(11) H -0.887(2) -0.894(2) 0.6932(4) 0.093(6) Uiso 1.00 1 c . . .
H(12) H -1.025(2) -1.020(2) 0.7163(4) 0.093(6) Uiso 1.00 1 c . . .
H(13) H -0.231(3) -0.382(3) 0.4007(6) 0.137(9) Uiso 1.00 1 c . . .
H(14) H -0.102(3) -0.501(3) 0.3792(6) 0.137(9) Uiso 1.00 1 c . . .
H(15) H -0.348(2) -0.656(3) 0.3706(4) 0.121(9) Uiso 1.00 1 c . . .
H(16) H -0.404(2) -0.488(3) 0.3572(4) 0.121(9) Uiso 1.00 1 c . . .

loop_
_atom_site_aniso_label
_atom_site_aniso_U_11
_atom_site_aniso_U_22
_atom_site_aniso_U_33
_atom_site_aniso_U_12
_atom_site_aniso_U_13
_atom_site_aniso_U_23
In(1) 0.0378(6) 0.0554(6) 0.0338(5) -0.0022(5) -0.0030(4) 0.0106(5)
Br(1) 0.0765(11) 0.0633(10) 0.0497(10) 0.0005(8) -0.0122(8) 0.0213(8)
Br(2) 0.097(2) 0.0612(11) 0.0819(13) -0.0144(9) -0.0179(10) -0.0030(10)
Br(3) 0.0484(10) 0.131(2) 0.0410(9) 0.0171(9) 0.0082(7) 0.0269(9)
Br(4) 0.0364(10) 0.120(1) 0.0631(11) 0.0100(9) 0.0011(8) -0.0018(10)
Se(1) 0.0428(9) 0.0549(9) 0.0367(8) 0.0155(7) 0.0015(7) 0.0114(7)
Se(2) 0.0317(9) 0.0432(8) 0.0485(9) -0.0052(6) 0.0035(6) 0.0078(7)
Se(3) 0.0318(8) 0.0488(9) 0.0447(9) -0.0074(6) 0.0018(6) 0.0105(7)
Se(4) 0.0370(9) 0.0700(10) 0.0347(8) 0.0173(7) 0.0023(6) 0.0160(7)
Se(5) 0.0350(10) 0.199(2) 0.0375(9) 0.0163(11) 0.0037(7) 0.0444(12)
Se(6) 0.0331(9) 0.1001(13) 0.0471(10) -0.0117(8) 0.0050(7) 0.0180(9)
Se(7) 0.0471(10) 0.1001(13) 0.0487(10) -0.0284(9) 0.0019(7) 0.0203(9)
Se(8) 0.0437(10) 0.0794(11) 0.0389(9) 0.0048(8) -0.0025(7) 0.0258(8)
S(1) 0.026(2) 0.048(2) 0.032(2) -0.001(2) -0.001(1) 0.009(2)
S(2) 0.027(2) 0.047(2) 0.032(2) -0.004(2) -0.002(1) 0.007(2)
S(3) 0.023(2) 0.051(2) 0.029(2) 0.000(1) -0.001(1) 0.006(2)
S(4) 0.027(2) 0.048(2) 0.025(2) 0.001(2) -0.001(1) 0.003(2)
S(5) 0.027(2) 0.078(3) 0.029(2) -0.004(2) -0.002(2) 0.016(2)
S(6) 0.027(2) 0.063(2) 0.032(2) -0.002(2) -0.002(2) 0.011(2)
S(7) 0.029(2) 0.058(2) 0.034(2) -0.002(2) -0.002(2) 0.012(2)
S(8) 0.028(2) 0.058(2) 0.030(2) -0.000(2) -0.002(1) 0.014(2)
C(1) 0.040(10) 0.12(2) 0.044(10) 0.001(9) 0.005(8) -0.034(9)
C(2) 0.086(13) 0.11(1) 0.044(10) 0.042(10) -0.004(9) -0.021(9)
C(3) 0.044(9) 0.022(7) 0.026(7) 0.008(6) 0.009(6) 0.003(5)
C(4) 0.021(7) 0.036(7) 0.026(7) 0.012(5) -0.001(5) 0.004(6)
C(5) 0.033(8) 0.042(8) 0.026(7) 0.001(6) -0.003(6) -0.007(6)
C(6) 0.031(8) 0.034(7) 0.023(7) 0.001(5) -0.002(5) -0.009(6)
C(7) 0.024(8) 0.043(8) 0.023(7) 0.005(6) -0.006(5) 0.009(6)
C(8) 0.039(8) 0.034(7) 0.021(7) 0.010(6) 0.007(6) -0.001(6)
C(9) 0.045(9) 0.065(10) 0.041(9) 0.008(7) 0.011(7) -0.002(7)
C(10) 0.050(9) 0.059(9) 0.023(7) 0.005(7) -0.006(6) -0.003(6)
C(11) 0.029(9) 0.14(2) 0.036(9) 0.002(9) 0.010(7) 0.023(9)
C(12) 0.051(11) 0.12(2) 0.060(11) -0.002(10) 0.024(9) 0.003(10)
C(13) 0.035(9) 0.060(9) 0.025(7) -0.002(7) 0.004(6) 0.012(6)
C(14) 0.020(8) 0.051(8) 0.035(7) 0.013(6) 0.004(6) 0.015(6)
C(15) 0.025(7) 0.035(7) 0.027(7) -0.003(5) 0.004(5) 0.013(6)
C(16) 0.026(8) 0.038(7) 0.034(8) 0.003(6) 0.005(6) 0.001(6)
C(17) 0.033(8) 0.040(8) 0.033(7) 0.002(6) 0.004(6) 0.003(6)
C(18) 0.044(9) 0.047(8) 0.024(7) 0.005(6) -0.003(6) 0.007(6)
C(19) 0.06(1) 0.19(2) 0.09(2) -0.002(13) 0.001(11) 0.06(2)
C(20) 0.057(12) 0.21(2) 0.031(9) 0.046(13) 0.009(8) 0.038(12)

loop_
_atom_type_symbol
_atom_type_description
_atom_type_scat_dispersion_real
_atom_type_scat_dispersion_imag
_atom_type_scat_source
C C 0.003 0.002
;
International Tables for Crystallography
(1992, Vol. C, Tables 4.2.6.8 and 6.1.1.4)
;
H H 0.000 0.000
;
International Tables for Crystallography
(1992, Vol. C, Table 6.1.1.4)
;
S S 0.125 0.123
;
International Tables for Crystallography
(1992, Vol. C, Tables 4.2.6.8 and 6.1.1.4)
;
Se Se -0.093 2.226
;
International Tables for Crystallography
(1992, Vol. C, Tables 4.2.6.8 and 6.1.1.4)
;
In In -0.728 1.310
;
International Tables for Crystallography
(1992, Vol. C, Tables 4.2.6.8 and 6.1.1.4)
;
Br Br -0.290 2.459
;
International Tables for Crystallography
(1992, Vol. C, Tables 4.2.6.8 and 6.1.1.4)
;

loop_
_geom_angle_atom_site_label_1
_geom_angle_atom_site_label_2
_geom_angle_atom_site_label_3
_geom_angle
_geom_angle_publ_flag
_geom_angle_site_symmetry_1
_geom_angle_site_symmetry_2
_geom_angle_site_symmetry_3
Br(1) In(1) Br(2) 110.61(7) yes . . .
Br(1) In(1) Br(3) 109.47(7) yes . . .
Br(1) In(1) Br(4) 109.18(6) yes . . .
Br(2) In(1) Br(3) 112.08(7) yes . . .
Br(2) In(1) Br(4) 106.60(7) yes . . .
Br(3) In(1) Br(4) 108.81(6) yes . . .
C(1) Se(1) C(3) 98.0(6) yes . . .
C(2) Se(2) C(4) 96.2(5) yes . . .
C(7) Se(3) C(9) 93.4(5) yes . . .
C(8) Se(4) C(10) 101.8(5) yes . . .
C(11) Se(5) C(13) 103.2(6) yes . . .
C(12) Se(6) C(14) 94.8(5) yes . . .
C(17) Se(7) C(19) 100.9(6) yes . . .
C(18) Se(8) C(20) 99.8(6) yes . . .
C(3) S(1) C(5) 94.8(5) yes . . .
C(4) S(2) C(5) 93.9(5) yes . . .
C(6) S(3) C(7) 94.3(5) yes . . .
C(6) S(4) C(8) 94.5(5) yes . . .
C(13) S(5) C(15) 95.2(5) yes . . .
C(14) S(6) C(15) 96.0(5) yes . . .
C(16) S(7) C(17) 95.0(6) yes . . .
C(16) S(8) C(18) 94.9(5) yes . . .
C(2) C(1) H(1) 106(1) no . . .
C(2) C(1) H(2) 106(1) no . . .
C(2) C(1) Se(1) 121(1) yes . . .
H(1) C(1) H(2) 109(1) no . . .
H(1) C(1) Se(1) 106(1) no . . .
H(2) C(1) Se(1) 106(1) no . . .
H(3) C(2) H(4) 109(2) no . . .
H(3) C(2) Se(2) 106(1) no . . .
H(3) C(2) C(1) 106(1) no . . .
H(4) C(2) Se(2) 106(1) no . . .
H(4) C(2) C(1) 107(1) no . . .
Se(2) C(2) C(1) 119(1) yes . . .
C(4) C(3) Se(1) 125.6(9) yes . . .
C(4) C(3) S(1) 116.4(9) yes . . .
Se(1) C(3) S(1) 117.9(6) yes . . .
Se(2) C(4) S(2) 118.1(6) yes . . .
Se(2) C(4) C(3) 123.0(8) yes . . .
S(2) C(4) C(3) 118.8(8) yes . . .
C(6) C(5) S(1) 123.4(8) yes . . .
C(6) C(5) S(2) 120.7(9) yes . . .
S(1) C(5) S(2) 115.8(6) yes . . .
S(3) C(6) S(4) 115.9(6) yes . . .
S(3) C(6) C(5) 121.2(8) yes . . .
S(4) C(6) C(5) 122.9(8) yes . . .
C(8) C(7) Se(3) 123.0(8) yes . . .
C(8) C(7) S(3) 118.0(8) yes . . .
Se(3) C(7) S(3) 118.8(6) yes . . .
Se(4) C(8) S(4) 116.7(6) yes . . .
Se(4) C(8) C(7) 126.1(9) yes . . .
S(4) C(8) C(7) 117.2(8) yes . . .
C(10) C(9) H(5) 108(1) no . . .
C(10) C(9) H(6) 107(1) no . . .
C(10) C(9) Se(3) 116.5(9) yes . . .
H(5) C(9) H(6) 109(1) no . . .
H(5) C(9) Se(3) 107(1) no . . .
H(6) C(9) Se(3) 107(1) no . . .
H(7) C(10) H(8) 109(1) no . . .
H(7) C(10) Se(4) 107(1) no . . .
H(7) C(10) C(9) 108(1) no . . .
H(8) C(10) Se(4) 107(1) no . . .
H(8) C(10) C(9) 107(1) no . . .
Se(4) C(10) C(9) 116.0(8) yes . . .
C(12) C(11) H(9) 106(1) no . . .
C(12) C(11) H(10) 109(1) no . . .
C(12) C(11) Se(5) 116(1) yes . . .
H(9) C(11) H(10) 109(1) no . . .
H(9) C(11) Se(5) 107(1) no . . .
H(10) C(11) Se(5) 108(1) no . . .
H(11) C(12) H(12) 109(2) no . . .
H(11) C(12) Se(6) 107(1) no . . .
H(11) C(12) C(11) 106(1) no . . .
H(12) C(12) Se(6) 108(1) no . . .
H(12) C(12) C(11) 109(1) no . . .
Se(6) C(12) C(11) 115(1) yes . . .
C(14) C(13) Se(5) 129.1(9) yes . . .
C(14) C(13) S(5) 116.4(9) yes . . .
Se(5) C(13) S(5) 114.2(7) yes . . .
Se(6) C(14) S(6) 116.5(6) yes . . .
Se(6) C(14) C(13) 125.3(9) yes . . .
S(6) C(14) C(13) 118.2(9) yes . . .
C(16) C(15) S(5) 121.0(8) yes . . .
C(16) C(15) S(6) 125.1(9) yes . . .
S(5) C(15) S(6) 113.9(6) yes . . .
S(7) C(16) S(8) 114.3(6) yes . . .
S(7) C(16) C(15) 122.6(9) yes . . .
S(8) C(16) C(15) 123.1(8) yes . . .
C(18) C(17) Se(7) 129.1(9) yes . . .
C(18) C(17) S(7) 117.1(9) yes . . .
Se(7) C(17) S(7) 113.7(6) yes . . .
Se(8) C(18) S(8) 114.7(7) yes . . .
Se(8) C(18) C(17) 127.5(9) yes . . .
S(8) C(18) C(17) 117.8(9) yes . . .
C(20) C(19) H(13) 102(2) no . . .
C(20) C(19) H(14) 107(2) no . . .
C(20) C(19) Se(7) 127(1) yes . . .
H(13) C(19) H(14) 109(2) no . . .
H(13) C(19) Se(7) 103(1) no . . .
H(14) C(19) Se(7) 105(1) no . . .
H(15) C(20) H(16) 109(2) no . . .
H(15) C(20) Se(8) 106(1) no . . .
H(15) C(20) C(19) 103(1) no . . .
H(16) C(20) Se(8) 107(1) no . . .
H(16) C(20) C(19) 109(2) no . . .
Se(8) C(20) C(19) 120(1) yes . . .

loop_
_geom_bond_atom_site_label_1
_geom_bond_atom_site_label_2
_geom_bond_distance
_geom_bond_publ_flag
_geom_bond_site_symmetry_1
_geom_bond_site_symmetry_2
In(1) Br(1) 2.495(2) yes . .
In(1) Br(2) 2.503(2) yes . .
In(1) Br(3) 2.469(2) yes . .
In(1) Br(4) 2.483(2) yes . .
Se(1) C(1) 1.94(1) yes . .
Se(1) C(3) 1.89(1) yes . .
Se(2) C(2) 1.97(1) yes . .
Se(2) C(4) 1.89(1) yes . .
Se(3) C(7) 1.90(1) yes . .
Se(3) C(9) 1.93(1) yes . .
Se(4) C(8) 1.90(1) yes . .
Se(4) C(10) 1.97(1) yes . .
Se(5) C(11) 1.90(1) yes . .
Se(5) C(13) 1.88(1) yes . .
Se(6) C(12) 1.93(1) yes . .
Se(6) C(14) 1.89(1) yes . .
Se(7) C(17) 1.89(1) yes . .
Se(7) C(19) 1.90(2) yes . .
Se(8) C(18) 1.91(1) yes . .
Se(8) C(20) 1.93(2) yes . .
S(1) C(3) 1.76(1) yes . .
S(1) C(5) 1.72(1) yes . .
S(2) C(4) 1.74(1) yes . .
S(2) C(5) 1.75(1) yes . .
S(3) C(6) 1.74(1) yes . .
S(3) C(7) 1.72(1) yes . .
S(4) C(6) 1.73(1) yes . .
S(4) C(8) 1.74(1) yes . .
S(5) C(13) 1.76(1) yes . .
S(5) C(15) 1.77(1) yes . .
S(6) C(14) 1.73(1) yes . .
S(6) C(15) 1.74(1) yes . .
S(7) C(16) 1.74(1) yes . .
S(7) C(17) 1.74(1) yes . .
S(8) C(16) 1.74(1) yes . .
S(8) C(18) 1.74(1) yes . .
C(1) C(2) 1.44(2) yes . .
C(1) H(1) 0.95(2) no . .
C(1) H(2) 0.95(2) no . .
C(2) H(3) 0.95(2) no . .
C(2) H(4) 0.95(2) no . .
C(3) C(4) 1.32(2) yes . .
C(5) C(6) 1.38(2) yes . .
C(7) C(8) 1.33(2) yes . .
C(9) C(10) 1.50(2) yes . .
C(9) H(5) 0.95(2) no . .
C(9) H(6) 0.95(2) no . .
C(10) H(7) 0.95(2) no . .
C(10) H(8) 0.95(2) no . .
C(11) C(12) 1.50(2) yes . .
C(11) H(9) 0.95(2) no . .
C(11) H(10) 0.95(2) no . .
C(12) H(11) 0.95(2) no . .
C(12) H(12) 0.95(2) no . .
C(13) C(14) 1.33(2) yes . .
C(15) C(16) 1.34(2) yes . .
C(17) C(18) 1.33(2) yes . .
C(19) C(20) 1.35(2) yes . .
C(19) H(13) 0.95(3) no . .
C(19) H(14) 0.95(3) no . .
C(20) H(15) 0.95(3) no . .
C(20) H(16) 0.95(2) no . .

loop_
_geom_contact_atom_site_label_1
_geom_contact_atom_site_label_2
_geom_contact_distance
_geom_contact_publ_flag
_geom_contact_site_symmetry_1
_geom_contact_site_symmetry_2
Br(1) Se(4) 3.496(2) yes . 54501
Br(1) H(5) 3.06(1) no . 44501
Br(1) H(8) 3.69(1) no . 44501
Br(1) H(8) 3.62(1) no . 54501
Br(1) H(10) 3.52(1) no . 55501
Br(1) H(12) 3.36(2) no . 65501
Br(2) H(5) 3.63(1) no . 45501
Br(2) H(7) 3.08(1) no . 55501
Br(3) Br(4) 3.738(2) yes . 65501
Br(3) H(11) 3.45(2) no . 65501
Br(4) Br(3) 3.738(2) yes . 45501
Br(4) H(10) 3.76(2) no . 55501
Br(4) H(11) 3.10(2) no . 55501
Se(1) Se(2) 3.456(2) yes . 55501
Se(1) Se(2) 3.629(2) yes . 65501
Se(1) S(1) 3.127(3) yes . 55501
Se(1) C(1) 1.94(1) yes . 55501
Se(1) C(2) 2.96(2) yes . 55501
Se(1) C(4) 2.87(1) yes . 55501
Se(1) H(1) 2.38(1) no . 55501
Se(1) H(2) 2.38(1) no . 55501
Se(1) H(3) 3.48(2) no . 55501
Se(1) H(4) 3.61(2) no . 55501
Se(1) H(4) 3.60(2) no . 65501
Se(2) Se(1) 3.629(2) yes . 45501
Se(2) Se(1) 3.456(2) yes . 55501
Se(2) S(2) 3.111(3) yes . 55501
Se(2) C(1) 2.96(1) yes . 55501
Se(2) C(2) 1.97(1) yes . 55501
Se(2) C(3) 2.84(1) yes . 55501
Se(2) H(1) 3.48(1) no . 55501
Se(2) H(2) 3.62(1) no . 55501
Se(2) H(3) 2.42(2) no . 55501
Se(2) H(4) 2.42(1) no . 55501
Se(3) Se(4) 3.490(2) yes . 55501
Se(3) Se(4) 3.563(2) yes . 65501
Se(3) S(3) 3.122(3) yes . 55501
Se(3) S(4) 3.746(3) yes . 65501
Se(3) C(8) 2.85(1) yes . 55501
Se(3) C(9) 1.93(1) yes . 55501
Se(3) C(10) 2.92(1) yes . 55501
Se(3) H(5) 2.40(1) no . 55501
Se(3) H(6) 2.39(1) no . 55501
Se(3) H(7) 3.72(1) no . 55501
Se(3) H(8) 3.16(1) no . 55501
Se(4) Se(3) 3.563(2) yes . 45501
Se(4) Se(3) 3.490(2) yes . 55501
Se(4) S(4) 3.100(3) yes . 55501
Se(4) C(7) 2.89(1) yes . 55501
Se(4) C(9) 2.95(1) yes . 55501
Se(4) C(10) 1.97(1) yes . 55501
Se(4) H(5) 3.50(1) no . 45501
Se(4) H(5) 3.76(1) no . 55501
Se(4) H(6) 3.19(1) no . 55501
Se(4) H(7) 2.43(1) no . 55501
Se(4) H(8) 2.44(1) no . 55501
Se(5) Se(6) 3.614(2) yes . 55501
Se(5) Se(6) 3.552(2) yes . 65501
Se(5) S(5) 3.060(4) yes . 55501
Se(5) C(12) 2.89(1) yes . 55501
Se(5) C(14) 2.91(1) yes . 55501
Se(5) H(9) 2.37(1) no . 55501
Se(5) H(10) 2.38(1) no . 55501
Se(5) H(11) 2.98(2) no . 55501
Se(5) H(12) 3.72(1) no . 55501
Se(5) H(12) 3.41(1) no . 65501
Se(6) Se(5) 3.552(2) yes . 45501
Se(6) Se(5) 3.614(2) yes . 55501
Se(6) S(5) 3.664(4) yes . 45501
Se(6) S(6) 3.081(4) yes . 55501
Se(6) C(11) 2.91(1) yes . 55501
Se(6) C(12) 1.93(1) yes . 55501
Se(6) C(13) 2.87(1) yes . 55501
Se(6) H(9) 3.00(1) no . 55501
Se(6) H(10) 3.74(1) no . 55501
Se(6) H(11) 2.40(2) no . 55501
Se(6) H(12) 2.40(1) no . 55501
Se(7) Se(8) 3.681(2) yes . 55501
Se(7) Se(8) 3.554(2) yes . 65501
Se(7) S(7) 3.040(4) yes . 55501
Se(7) S(8) 3.747(4) yes . 65501
Se(7) C(18) 2.91(1) yes . 55501
Se(7) C(20) 2.92(1) yes . 55501
Se(7) H(13) 2.32(2) no . 55501
Se(7) H(14) 2.34(2) no . 55501
Se(7) H(15) 3.14(1) no . 55501
Se(7) H(16) 3.70(2) no . 55501
Se(8) Se(7) 3.554(2) yes . 45501
Se(8) Se(7) 3.681(2) yes . 55501
Se(8) S(8) 3.071(3) yes . 55501
Se(8) C(17) 2.91(1) yes . 55501
Se(8) C(19) 2.85(2) yes . 55501
Se(8) H(13) 3.02(2) no . 55501
Se(8) H(14) 3.52(2) no . 45501
Se(8) H(14) 3.65(2) no . 55501
Se(8) H(15) 2.38(2) no . 55501
Se(8) H(16) 2.39(2) no . 55501
S(1) Se(1) 3.127(3) yes . 55501
S(1) S(2) 2.944(4) yes . 55501
S(1) S(3) 3.236(4) yes . 55501
S(1) C(4) 2.63(1) yes . 55501
S(1) C(6) 2.74(1) yes . 55501
S(2) Se(2) 3.111(3) yes . 55501
S(2) S(1) 2.944(4) yes . 55501
S(2) S(4) 3.217(4) yes . 55501
S(2) C(3) 2.64(1) yes . 55501
S(2) C(6) 2.73(1) yes . 55501
S(3) Se(3) 3.122(3) yes . 55501
S(3) S(1) 3.236(4) yes . 55501
S(3) S(4) 2.940(4) yes . 55501
S(3) C(5) 2.73(1) yes . 55501
S(3) C(8) 2.63(1) yes . 55501
S(4) Se(3) 3.746(3) yes . 45501
S(4) Se(4) 3.100(3) yes . 55501
S(4) S(2) 3.217(4) yes . 55501
S(4) S(3) 2.940(4) yes . 55501
S(4) C(5) 2.74(1) yes . 55501
S(4) C(7) 2.63(1) yes . 55501
S(5) Se(5) 3.060(4) yes . 55501
S(5) Se(6) 3.664(4) yes . 65501
S(5) S(6) 2.935(4) yes . 55501
S(5) S(7) 3.187(5) yes . 55501
S(5) C(14) 2.64(1) yes . 55501
S(5) C(16) 2.71(1) yes . 55501
S(6) Se(6) 3.081(4) yes . 55501
S(6) S(5) 2.935(4) yes . 55501
S(6) S(8) 3.287(4) yes . 55501
S(6) C(13) 2.64(1) yes . 55501
S(6) C(16) 2.73(1) yes . 55501
S(7) Se(7) 3.040(4) yes . 55501
S(7) S(5) 3.187(5) yes . 55501
S(7) S(8) 2.927(4) yes . 55501
S(7) C(15) 2.71(1) yes . 55501
S(7) C(18) 2.62(1) yes . 55501
S(8) Se(7) 3.747(4) yes . 45501
S(8) Se(8) 3.071(3) yes . 55501
S(8) S(6) 3.287(4) yes . 55501
S(8) S(7) 2.927(4) yes . 55501
S(8) C(15) 2.71(1) yes . 55501
S(8) C(17) 2.63(1) yes . 55501
C(1) Se(1) 1.94(1) yes . 55501
C(1) Se(2) 2.96(1) yes . 55501
C(1) C(3) 2.89(2) yes . 55501
C(1) C(4) 3.23(2) yes . 55501
C(1) H(3) 1.94(2) no . 55501
C(1) H(4) 1.95(2) no . 55501
C(2) Se(1) 2.96(2) yes . 55501
C(2) Se(2) 1.97(1) yes . 55501
C(2) C(3) 3.16(2) yes . 55501
C(2) C(4) 2.87(2) yes . 55501
C(2) H(1) 1.94(2) no . 55501
C(2) H(2) 1.94(2) no . 55501
C(3) Se(2) 2.84(1) yes . 55501
C(3) S(2) 2.64(1) yes . 55501
C(3) C(1) 2.89(2) yes . 55501
C(3) C(2) 3.16(2) yes . 55501
C(3) C(5) 2.56(2) yes . 55501
C(3) H(1) 3.68(2) no . 55501
C(3) H(2) 3.20(2) no . 55501
C(3) H(3) 3.40(2) no . 55501
C(4) Se(1) 2.87(1) yes . 55501
C(4) S(1) 2.63(1) yes . 55501
C(4) C(1) 3.23(2) yes . 55501
C(4) C(2) 2.87(2) yes . 55501
C(4) C(5) 2.55(2) yes . 55501
C(4) H(2) 3.64(2) no . 55501
C(4) H(3) 3.04(2) no . 55501
C(4) H(4) 3.70(2) no . 55501
C(5) S(3) 2.73(1) yes . 55501
C(5) S(4) 2.74(1) yes . 55501
C(5) C(3) 2.56(2) yes . 55501
C(5) C(4) 2.55(2) yes . 55501
C(6) S(1) 2.74(1) yes . 55501
C(6) S(2) 2.73(1) yes . 55501
C(6) C(7) 2.54(1) yes . 55501
C(6) C(8) 2.55(2) yes . 55501
C(7) Se(4) 2.89(1) yes . 55501
C(7) S(4) 2.63(1) yes . 55501
C(7) C(6) 2.54(1) yes . 55501
C(7) C(9) 2.79(2) yes . 55501
C(7) C(10) 3.33(2) yes . 55501
C(7) H(5) 3.63(2) no . 55501
C(7) H(6) 2.76(2) no . 55501
C(8) Se(3) 2.85(1) yes . 55501
C(8) S(3) 2.63(1) yes . 55501
C(8) C(6) 2.55(2) yes . 55501
C(8) C(9) 3.07(2) yes . 55501
C(8) C(10) 3.01(2) yes . 55501
C(8) H(6) 3.00(2) no . 55501
C(8) H(7) 3.55(2) no . 55501
C(8) H(8) 3.66(2) no . 55501
C(9) Se(3) 1.93(1) yes . 55501
C(9) Se(4) 2.95(1) yes . 55501
C(9) C(7) 2.79(2) yes . 55501
C(9) C(8) 3.07(2) yes . 55501
C(9) H(7) 2.01(2) no . 55501
C(9) H(8) 2.00(2) no . 55501
C(10) Se(3) 2.92(1) yes . 55501
C(10) Se(4) 1.97(1) yes . 55501
C(10) C(7) 3.33(2) yes . 55501
C(10) C(8) 3.01(2) yes . 55501
C(10) H(5) 2.01(2) no . 55501
C(10) H(6) 2.00(2) no . 55501
C(11) Se(6) 2.91(1) yes . 55501
C(11) C(13) 2.97(2) yes . 55501
C(11) C(14) 3.29(2) yes . 55501
C(11) H(7) 3.33(2) no . 44501
C(11) H(8) 3.63(2) no . 44501
C(11) H(11) 1.99(2) no . 55501
C(11) H(12) 2.02(2) no . 55501
C(12) Se(5) 2.89(1) yes . 55501
C(12) Se(6) 1.93(1) yes . 55501
C(12) C(13) 3.06(2) yes . 55501
C(12) C(14) 2.81(2) yes . 55501
C(12) H(9) 1.99(2) no . 55501
C(12) H(10) 2.02(2) no . 55501
C(13) Se(6) 2.87(1) yes . 55501
C(13) S(6) 2.64(1) yes . 55501
C(13) C(11) 2.97(2) yes . 55501
C(13) C(12) 3.06(2) yes . 55501
C(13) C(15) 2.60(2) yes . 55501
C(13) H(9) 3.44(2) no . 55501
C(13) H(10) 3.68(2) no . 55501
C(13) H(11) 2.96(2) no . 55501
C(14) Se(5) 2.91(1) yes . 55501
C(14) S(5) 2.64(1) yes . 55501
C(14) C(11) 3.29(2) yes . 55501
C(14) C(12) 2.81(2) yes . 55501
C(14) C(15) 2.58(2) yes . 55501
C(14) H(9) 3.65(2) no . 55501
C(14) H(11) 2.81(2) no . 55501
C(14) H(12) 3.66(2) no . 55501
C(15) S(7) 2.71(1) yes . 55501
C(15) S(8) 2.71(1) yes . 55501
C(15) C(13) 2.60(2) yes . 55501
C(15) C(14) 2.58(2) yes . 55501
C(16) S(5) 2.71(1) yes . 55501
C(16) S(6) 2.73(1) yes . 55501
C(16) C(17) 2.57(2) yes . 55501
C(16) C(18) 2.56(2) yes . 55501
C(17) Se(8) 2.91(1) yes . 55501
C(17) S(8) 2.63(1) yes . 55501
C(17) C(16) 2.57(2) yes . 55501
C(17) C(19) 2.92(2) yes . 55501
C(17) C(20) 3.20(2) yes . 55501
C(17) H(13) 3.34(2) no . 55501
C(17) H(14) 3.65(2) no . 55501
C(17) H(15) 3.35(2) no . 55501
C(18) Se(7) 2.91(1) yes . 55501
C(18) S(7) 2.62(1) yes . 55501
C(18) C(16) 2.56(2) yes . 55501
C(18) C(19) 3.21(2) yes . 55501
C(18) C(20) 2.93(2) yes . 55501
C(18) H(13) 3.55(2) no . 55501
C(18) H(15) 3.13(2) no . 55501
C(18) H(16) 3.76(2) no . 55501
C(19) Se(8) 2.85(2) yes . 55501
C(19) C(17) 2.92(2) yes . 55501
C(19) C(18) 3.21(2) yes . 55501
C(19) H(15) 1.82(3) no . 55501
C(19) H(16) 1.89(2) no . 55501
C(20) Se(7) 2.92(1) yes . 55501
C(20) C(17) 3.20(2) yes . 55501
C(20) C(18) 2.93(2) yes . 55501
C(20) H(13) 1.80(3) no . 55501
C(20) H(14) 1.86(2) no . 55501
H(1) Se(1) 2.38(1) no . 55501
H(1) Se(2) 3.48(1) no . 55501
H(1) C(2) 1.94(2) no . 55501
H(1) C(3) 3.68(2) no . 55501
H(2) Se(1) 2.38(1) no . 55501
H(2) Se(2) 3.62(1) no . 55501
H(2) C(2) 1.94(2) no . 55501
H(2) C(3) 3.20(2) no . 55501
H(2) C(4) 3.64(2) no . 55501
H(3) Se(1) 3.48(2) no . 55501
H(3) Se(2) 2.42(2) no . 55501
H(3) C(1) 1.94(2) no . 55501
H(3) C(3) 3.40(2) no . 55501
H(3) C(4) 3.04(2) no . 55501
H(4) Se(1) 3.60(2) no . 45501
H(4) Se(1) 3.61(2) no . 55501
H(4) Se(2) 2.42(1) no . 55501
H(4) C(1) 1.95(2) no . 55501
H(4) C(4) 3.70(2) no . 55501
H(5) Br(2) 3.63(1) no . 65501
H(5) Se(3) 2.40(1) no . 55501
H(5) Se(4) 3.76(1) no . 55501
H(5) Se(4) 3.50(1) no . 65501
H(5) C(7) 3.63(2) no . 55501
H(5) C(10) 2.01(2) no . 55501
H(6) Se(3) 2.39(1) no . 55501
H(6) Se(4) 3.19(1) no . 55501
H(6) C(7) 2.76(2) no . 55501
H(6) C(8) 3.00(2) no . 55501
H(6) C(10) 2.00(2) no . 55501
H(7) Br(2) 3.08(1) no . 55501
H(7) Se(3) 3.72(1) no . 55501
H(7) Se(4) 2.43(1) no . 55501
H(7) C(8) 3.55(2) no . 55501
H(7) C(9) 2.01(2) no . 55501
H(8) Se(3) 3.16(1) no . 55501
H(8) Se(4) 2.44(1) no . 55501
H(8) C(8) 3.66(2) no . 55501
H(8) C(9) 2.00(2) no . 55501
H(9) Br(2) 3.75(1) no . 44501
H(9) Br(4) 3.35(2) no . 54501
H(9) Se(5) 2.37(1) no . 55501
H(9) Se(6) 3.00(1) no . 55501
H(9) C(12) 1.99(2) no . 55501
H(9) C(13) 3.44(2) no . 55501
H(9) C(14) 3.65(2) no . 55501
H(10) Br(1) 3.52(1) no . 55501
H(10) Br(4) 3.76(2) no . 55501
H(10) Se(5) 2.38(1) no . 55501
H(10) Se(6) 3.74(1) no . 55501
H(10) C(9) 3.67(2) no . 44501
H(10) C(10) 3.10(2) no . 44501
H(10) C(12) 2.02(2) no . 55501
H(10) C(13) 3.68(2) no . 55501
H(11) Br(3) 3.45(2) no . 45501
H(11) Br(4) 3.10(2) no . 55501
H(11) Se(5) 2.98(2) no . 55501
H(11) Se(6) 2.40(2) no . 55501
H(11) C(11) 1.99(2) no . 55501
H(11) C(13) 2.96(2) no . 55501
H(11) C(14) 2.81(2) no . 55501
H(12) Br(1) 3.36(2) no . 45501
H(12) Br(2) 3.38(2) no . 44501
H(12) Se(5) 3.41(1) no . 45501
H(12) Se(5) 3.72(1) no . 55501
H(12) Se(6) 2.40(1) no . 55501
H(12) C(11) 2.02(2) no . 55501
H(12) C(14) 3.66(2) no . 55501
H(13) Se(7) 2.32(2) no . 55501
H(13) Se(8) 3.02(2) no . 55501
H(13) C(17) 3.34(2) no . 55501
H(13) C(18) 3.55(2) no . 55501
H(13) C(20) 1.80(3) no . 55501
H(14) Se(7) 2.34(2) no . 55501
H(14) Se(8) 3.65(2) no . 55501
H(14) Se(8) 3.52(2) no . 65501
H(14) C(17) 3.65(2) no . 55501
H(14) C(20) 1.86(2) no . 55501
H(15) Se(7) 3.14(1) no . 55501
H(15) Se(8) 2.38(2) no . 55501
H(15) C(17) 3.35(2) no . 55501
H(15) C(18) 3.13(2) no . 55501
H(15) C(19) 1.82(3) no . 55501
H(16) Se(7) 3.70(2) no . 55501
H(16) Se(8) 2.39(2) no . 55501
H(16) C(18) 3.76(2) no . 55501
H(16) C(19) 1.89(2) no . 55501
